data_7037863
loop_
_publ_author_name
'Lee, Lucia M.'
'Corless, Victoria B.'
'Tran, Michael'
'Jenkins, Hilary'
'Britten, James F.'
'Vargas-Baca, Ignacio'

_publ_section_title
;
 Synthetic, structural, and computational investigations of N-alkyl
 benzo-2,1,3-selenadiazolium iodides and their supramolecular aggregates.
;
_journal_issue 8
_journal_name_full 'Dalton transactions (Cambridge, England : 2003)'
_journal_page_first 3285
_journal_page_last 3293
_journal_paper_doi 10.1039/c5dt04314j
_journal_volume 45
_journal_year 2016
_chemical_formula_moiety '2(C7 H7 N2 Se), C6 H4 N2 Se, 2(I)'
_chemical_formula_sum 'C20 H18 I2 N6 Se3'
_chemical_formula_weight 833.08
_space_group_crystal_system monoclinic
_space_group_IT_number 15
_space_group_name_Hall '-C 2yc'
_space_group_name_H-M_alt 'C 1 2/c 1'
_symmetry_space_group_name_Hall '-C 2yc'
_symmetry_space_group_name_H-M 'C 1 2/c 1'
_atom_sites_solution_hydrogens geom
_audit_creation_method SHELXL-2014/7
_audit_update_record
;
2015-09-14 deposited with the CCDC.
2016-01-04 downloaded from the CCDC.
;
_cell_angle_alpha 90
_cell_angle_beta 92.566(3)
_cell_angle_gamma 90
_cell_formula_units_Z 4
_cell_length_a 15.9864(10)
_cell_length_b 11.6711(6)
_cell_length_c 12.7432(7)
_cell_measurement_reflns_used 338
_cell_measurement_temperature 100(2)
_cell_measurement_theta_max 24.80
_cell_measurement_theta_min 2.72
_cell_volume 2375.2(2)
_computing_cell_refinement 'Bruker SMART'
_computing_data_collection 'Bruker SMART'
_computing_data_reduction 'Bruker SAINT'
_computing_molecular_graphics 'Bruker SHELXTL'
_computing_publication_material 'Bruker SHELXTL'
_computing_structure_refinement 'SHELXL-2014/7 (Sheldrick, 2014)'
_computing_structure_solution 'Bruker SHELXTL'
_diffrn_ambient_temperature 100(2)
_diffrn_measured_fraction_theta_full 0.987
_diffrn_measured_fraction_theta_max 0.982
_diffrn_measurement_device_type 'CCD area detector'
_diffrn_measurement_method 'phi and omega scans'
_diffrn_radiation_type MoK\a
_diffrn_radiation_wavelength 0.71073
_diffrn_reflns_av_unetI/netI 0.0542
_diffrn_reflns_laue_measured_fraction_full 0.987
_diffrn_reflns_laue_measured_fraction_max 0.982
_diffrn_reflns_limit_h_max 20
_diffrn_reflns_limit_h_min -20
_diffrn_reflns_limit_k_max 15
_diffrn_reflns_limit_k_min 0
_diffrn_reflns_limit_l_max 16
_diffrn_reflns_limit_l_min 0
_diffrn_reflns_number 2700
_diffrn_reflns_point_group_measured_fraction_full 0.987
_diffrn_reflns_point_group_measured_fraction_max 0.982
_diffrn_reflns_theta_full 26.000
_diffrn_reflns_theta_max 27.509
_diffrn_reflns_theta_min 2.161
_exptl_absorpt_coefficient_mu 7.266
_exptl_absorpt_correction_T_max 0.4305
_exptl_absorpt_correction_T_min 0.2058
_exptl_absorpt_correction_type multi-scan
_exptl_absorpt_process_details TWINABS
_exptl_crystal_colour red
_exptl_crystal_density_diffrn 2.330
_exptl_crystal_description needle
_exptl_crystal_F_000 1552
_exptl_crystal_size_max 0.143
_exptl_crystal_size_mid 0.099
_exptl_crystal_size_min 0.039
_refine_diff_density_max 1.778
_refine_diff_density_min -0.842
_refine_diff_density_rms 0.218
_refine_ls_extinction_method none
_refine_ls_goodness_of_fit_ref 1.066
_refine_ls_hydrogen_treatment constr
_refine_ls_matrix_type full
_refine_ls_number_parameters 147
_refine_ls_number_reflns 2700
_refine_ls_number_restraints 0
_refine_ls_restrained_S_all 1.066
_refine_ls_R_factor_all 0.0550
_refine_ls_R_factor_gt 0.0404
_refine_ls_shift/su_max 0.001
_refine_ls_shift/su_mean 0.000
_refine_ls_structure_factor_coef Fsqd
_refine_ls_weighting_details 'w=1/[\s^2^(Fo^2^)+(0.0111P)^2^+16.6869P] where P=(Fo^2^+2Fc^2^)/3'
_refine_ls_weighting_scheme calc
_refine_ls_wR_factor_gt 0.0685
_refine_ls_wR_factor_ref 0.0733
_reflns_Friedel_coverage 0.000
_reflns_number_gt 2213
_reflns_number_total 2700
_reflns_threshold_expression 'I > 2\s(I)'
_cod_data_source_file c5dt04314j2.cif
_cod_data_source_block twin5
_cod_depositor_comments 'Adding full bibliography for 7037861--7037866.cif.'
_cod_database_code 7037863
_shelx_shelxl_version_number 2014/7
_shelx_space_group_comment
; 
The symmetry employed for this shelxl refinement is uniquely defined 
by the following loop, which should always be used as a source of 
symmetry information in preference to the above space-group names. 
They are only intended as comments. 
;

loop_
_space_group_symop_operation_xyz
'x, y, z'
'-x, y, -z+1/2'
'x+1/2, y+1/2, z'
'-x+1/2, y+1/2, -z+1/2'
'-x, -y, -z'
'x, -y, z-1/2'
'-x+1/2, -y+1/2, -z'
'x+1/2, -y+1/2, z-1/2'

loop_
_atom_site_label
_atom_site_type_symbol
_atom_site_fract_x
_atom_site_fract_y
_atom_site_fract_z
_atom_site_U_iso_or_equiv
_atom_site_adp_type
_atom_site_occupancy
_atom_site_site_symmetry_order
_atom_site_calc_flag
_atom_site_refinement_flags_posn
_atom_site_refinement_flags_adp
_atom_site_refinement_flags_occupancy
I1 I 0.15345(3) 0.67517(3) 0.87352(3) 0.01767(12) Uani 1 1 d . . .
Se1 Se 0.36720(4) 0.43048(5) 0.48163(4) 0.01282(14) Uani 1 1 d . . .
N1 N 0.4548(3) 0.3550(4) 0.3318(3) 0.0120(10) Uani 1 1 d . . .
Se2 Se 0.5000 0.46265(7) 0.2500 0.01212(19) Uani 1 2 d S T P
C6 C 0.4096(4) 0.7642(5) 0.4494(5) 0.0147(13) Uani 1 1 d . . .
H6 H 0.4439 0.7772 0.3916 0.018 Uiso 1 1 calc R U .
C8 C 0.4747(3) 0.2520(5) 0.2957(4) 0.0091(12) Uani 1 1 d . . .
C10 C 0.4746(4) 0.0473(5) 0.2954(4) 0.0140(13) Uani 1 1 d . . .
H10 H 0.4587 -0.0237 0.3250 0.017 Uiso 1 1 calc R U .
C4 C 0.3828(4) 0.8535(5) 0.5085(4) 0.0140(13) Uani 1 1 d . . .
H4 H 0.3986 0.9295 0.4912 0.017 Uiso 1 1 calc R U .
N6 N 0.3172(3) 0.5218(4) 0.5803(4) 0.0117(10) Uani 1 1 d . . .
C7 C 0.2652(4) 0.4770(5) 0.6640(4) 0.0165(13) Uani 1 1 d . . .
H7A H 0.2289 0.4157 0.6355 0.025 Uiso 1 1 calc R U .
H7C H 0.2305 0.5390 0.6906 0.025 Uiso 1 1 calc R U .
H7B H 0.3015 0.4467 0.7214 0.025 Uiso 1 1 calc R U .
C9 C 0.4490(4) 0.1462(5) 0.3394(4) 0.0139(13) Uani 1 1 d . . .
H9 H 0.4146 0.1449 0.3983 0.017 Uiso 1 1 calc R U .
N8 N 0.4077(3) 0.5566(4) 0.4246(4) 0.0123(10) Uani 1 1 d . . .
C2 C 0.3315(4) 0.8346(5) 0.5958(4) 0.0155(13) Uani 1 1 d . . .
H2 H 0.3137 0.8990 0.6346 0.019 Uiso 1 1 calc R U .
C5 C 0.3848(3) 0.6505(5) 0.4765(4) 0.0104(12) Uani 1 1 d . . .
C3 C 0.3067(4) 0.7276(5) 0.6262(5) 0.0158(13) Uani 1 1 d . . .
H3 H 0.2734 0.7170 0.6853 0.019 Uiso 1 1 calc R U .
C1 C 0.3332(3) 0.6328(5) 0.5651(4) 0.0102(12) Uani 1 1 d . . .

loop_
_atom_site_aniso_label
_atom_site_aniso_U_11
_atom_site_aniso_U_22
_atom_site_aniso_U_33
_atom_site_aniso_U_23
_atom_site_aniso_U_13
_atom_site_aniso_U_12
I1 0.0208(2) 0.0156(2) 0.0171(2) -0.00316(16) 0.00632(16) -0.00200(17)
Se1 0.0147(3) 0.0108(3) 0.0133(3) -0.0006(2) 0.0041(2) -0.0007(2)
N1 0.011(3) 0.017(3) 0.008(2) 0.001(2) -0.0003(19) -0.001(2)
Se2 0.0128(4) 0.0111(4) 0.0126(4) 0.000 0.0022(3) 0.000
C6 0.011(3) 0.015(3) 0.019(3) 0.006(2) 0.001(2) 0.003(2)
C8 0.007(3) 0.011(3) 0.009(3) 0.000(2) -0.004(2) 0.003(2)
C10 0.015(3) 0.017(3) 0.010(3) 0.004(2) -0.002(2) -0.003(2)
C4 0.019(3) 0.008(3) 0.015(3) 0.001(2) -0.003(2) 0.000(2)
N6 0.014(3) 0.011(2) 0.011(2) 0.0005(19) 0.001(2) 0.001(2)
C7 0.017(3) 0.016(3) 0.017(3) 0.001(2) 0.006(3) -0.001(3)
C9 0.014(3) 0.018(3) 0.009(3) -0.001(2) -0.003(2) 0.000(3)
N8 0.011(3) 0.014(3) 0.012(2) -0.002(2) 0.0033(19) 0.000(2)
C2 0.014(3) 0.020(3) 0.013(3) -0.004(3) -0.001(2) 0.002(3)
C5 0.011(3) 0.010(3) 0.010(3) 0.003(2) -0.001(2) 0.000(2)
C3 0.010(3) 0.023(3) 0.014(3) -0.002(3) 0.001(2) 0.005(3)
C1 0.007(3) 0.011(3) 0.012(3) -0.001(2) -0.005(2) -0.001(2)

loop_
_atom_type_symbol
_atom_type_description
_atom_type_scat_dispersion_real
_atom_type_scat_dispersion_imag
_atom_type_scat_source
C C 0.0033 0.0016 'International Tables Vol C Tables 4.2.6.8 and 6.1.1.4'
H H 0.0000 0.0000 'International Tables Vol C Tables 4.2.6.8 and 6.1.1.4'
N N 0.0061 0.0033 'International Tables Vol C Tables 4.2.6.8 and 6.1.1.4'
Se Se -0.0929 2.2259 'International Tables Vol C Tables 4.2.6.8 and 6.1.1.4'
I I -0.4742 1.8119 'International Tables Vol C Tables 4.2.6.8 and 6.1.1.4'

loop_
_geom_angle_atom_site_label_1
_geom_angle_atom_site_label_2
_geom_angle_atom_site_label_3
_geom_angle
_geom_angle_site_symmetry_1
_geom_angle_site_symmetry_3
N8 Se1 N6 88.7(2) . .
C8 N1 Se2 108.8(4) . .
N1 Se2 N1 91.7(3) 2_655 .
C4 C6 C5 118.6(5) . .
C4 C6 H6 120.7 . .
C5 C6 H6 120.7 . .
N1 C8 C9 124.9(5) . .
N1 C8 C8 115.3(3) . 2_655
C9 C8 C8 119.8(3) . 2_655
C9 C10 C10 121.6(3) . 2_655
C9 C10 H10 119.2 . .
C10 C10 H10 119.2 2_655 .
C6 C4 C2 121.0(5) . .
C6 C4 H4 119.5 . .
C2 C4 H4 119.5 . .
C1 N6 C7 124.4(5) . .
C1 N6 Se1 111.6(4) . .
C7 N6 Se1 124.0(4) . .
N6 C7 H7A 109.5 . .
N6 C7 H7C 109.5 . .
H7A C7 H7C 109.5 . .
N6 C7 H7B 109.5 . .
H7A C7 H7B 109.5 . .
H7C C7 H7B 109.5 . .
C10 C9 C8 118.6(5) . .
C10 C9 H9 120.7 . .
C8 C9 H9 120.7 . .
C5 N8 Se1 111.3(4) . .
C3 C2 C4 123.0(5) . .
C3 C2 H2 118.5 . .
C4 C2 H2 118.5 . .
N8 C5 C6 123.7(5) . .
N8 C5 C1 116.6(5) . .
C6 C5 C1 119.7(5) . .
C2 C3 C1 117.1(5) . .
C2 C3 H3 121.5 . .
C1 C3 H3 121.5 . .
N6 C1 C3 127.5(5) . .
N6 C1 C5 111.9(5) . .
C3 C1 C5 120.7(5) . .

loop_
_geom_bond_atom_site_label_1
_geom_bond_atom_site_label_2
_geom_bond_distance
_geom_bond_site_symmetry_2
Se1 N8 1.776(5) .
Se1 N6 1.856(5) .
N1 C8 1.331(7) .
N1 Se2 1.803(5) .
Se2 N1 1.803(5) 2_655
C6 C4 1.366(8) .
C6 C5 1.431(8) .
C6 H6 0.9500 .
C8 C9 1.423(8) .
C8 C8 1.449(10) 2_655
C10 C9 1.354(8) .
C10 C10 1.443(11) 2_655
C10 H10 0.9500 .
C4 C2 1.430(8) .
C4 H4 0.9500 .
N6 C1 1.336(7) .
N6 C7 1.477(7) .
C7 H7A 0.9800 .
C7 H7C 0.9800 .
C7 H7B 0.9800 .
C9 H9 0.9500 .
N8 C5 1.340(7) .
C2 C3 1.370(8) .
C2 H2 0.9500 .
C5 C1 1.442(7) .
C3 C1 1.428(8) .
C3 H3 0.9500 .

loop_
_geom_torsion_atom_site_label_1
_geom_torsion_atom_site_label_2
_geom_torsion_atom_site_label_3
_geom_torsion_atom_site_label_4
_geom_torsion
_geom_torsion_site_symmetry_1
_geom_torsion_site_symmetry_4
C8 N1 Se2 N1 0.0(3) . 2_655
Se2 N1 C8 C9 -179.1(5) . .
Se2 N1 C8 C8 0.1(7) . 2_655
C5 C6 C4 C2 0.2(9) . .
N8 Se1 N6 C1 -0.1(4) . .
N8 Se1 N6 C7 179.0(5) . .
C10 C10 C9 C8 -1.3(10) 2_655 .
N1 C8 C9 C10 -179.3(5) . .
C8 C8 C9 C10 1.6(10) 2_655 .
N6 Se1 N8 C5 0.3(4) . .
C6 C4 C2 C3 0.6(9) . .
Se1 N8 C5 C6 178.8(5) . .
Se1 N8 C5 C1 -0.4(6) . .
C4 C6 C5 N8 -179.6(5) . .
C4 C6 C5 C1 -0.4(8) . .
C4 C2 C3 C1 -1.1(9) . .
C7 N6 C1 C3 2.1(9) . .
Se1 N6 C1 C3 -178.7(5) . .
C7 N6 C1 C5 -179.2(5) . .
Se1 N6 C1 C5 0.0(6) . .
C2 C3 C1 N6 179.5(6) . .
C2 C3 C1 C5 0.9(8) . .
N8 C5 C1 N6 0.3(7) . .
C6 C5 C1 N6 -179.0(5) . .
N8 C5 C1 C3 179.1(5) . .
C6 C5 C1 C3 -0.2(8) . .
